data_7047428
loop_
_publ_author_name
'Panetti, Grace B.'
'Robinson, Jerome R.'
'Carroll, Patrick J.'
'Gau, Michael R.'
'Manor, Brian C.'
'Walsh, Patrick J.'
'Schelter, Eric J.'

_publ_section_title
;
 Synthesis of novel copper-rare earth BINOLate frameworks from a hydrogen
 bonding DBU-H rare earth BINOLate complex.
;
_journal_issue 41
_journal_name_full 'Dalton transactions (Cambridge, England : 2003)'
_journal_page_first 14408
_journal_page_last 14410
_journal_paper_doi 10.1039/c8dt03335h
_journal_volume 47
_journal_year 2018
_chemical_formula_moiety 'C174 H168 Cu6 Eu2 N12 O12, C7 H8'
_chemical_formula_sum 'C181 H176 Cu6 Eu2 N12 O12'
_chemical_formula_weight 3396.49
_space_group_crystal_system monoclinic
_space_group_IT_number 4
_space_group_name_Hall 'P 2yb'
_space_group_name_H-M_alt 'P 1 21 1'
_symmetry_space_group_name_Hall 'P 2yb'
_symmetry_space_group_name_H-M 'P 1 21 1'
_atom_sites_solution_hydrogens geom
_atom_sites_solution_primary direct
_audit_creation_date 2017-07-06
_audit_creation_method
;
Olex2 1.2
(compiled 2017.03.28 svn.r3405 for OlexSys, GUI svn.r5337)
;
_audit_update_record
;
2018-06-21 deposited with the CCDC.
2018-09-05 downloaded from the CCDC.
;
_cell_angle_alpha 90
_cell_angle_beta 106.510(2)
_cell_angle_gamma 90
_cell_formula_units_Z 1
_cell_length_a 15.2602(7)
_cell_length_b 11.2695(5)
_cell_length_c 23.5329(10)
_cell_measurement_reflns_used 9976
_cell_measurement_temperature 100
_cell_measurement_theta_max 27.44
_cell_measurement_theta_min 2.28
_cell_volume 3880.2(3)
_computing_data_collection 'Bruker APEX2 v2014.11-0'
_computing_data_reduction 'Bruker SAINT v8.34A'
_computing_molecular_graphics 'Olex2 (Dolomanov et al., 2009)'
_computing_publication_material 'Olex2 (Dolomanov et al., 2009)'
_computing_structure_refinement 'XL (Sheldrick, 2008)'
_computing_structure_solution 'ShelXS (Sheldrick, 2008)'
_diffrn_ambient_temperature 100
_diffrn_measured_fraction_theta_full 1.000
_diffrn_measured_fraction_theta_max 0.998
_diffrn_measurement_device 'CCD area detector'
_diffrn_measurement_device_type 'Bruker APEXII'
_diffrn_measurement_method '\w and \f scans'
_diffrn_radiation_monochromator graphite
_diffrn_radiation_type MoK\a
_diffrn_radiation_wavelength 0.71073
_diffrn_reflns_av_R_equivalents 0.0801
_diffrn_reflns_av_unetI/netI 0.0577
_diffrn_reflns_Laue_measured_fraction_full 1.000
_diffrn_reflns_Laue_measured_fraction_max 0.998
_diffrn_reflns_limit_h_max 19
_diffrn_reflns_limit_h_min -19
_diffrn_reflns_limit_k_max 14
_diffrn_reflns_limit_k_min 0
_diffrn_reflns_limit_l_max 30
_diffrn_reflns_limit_l_min 0
_diffrn_reflns_number 70349
_diffrn_reflns_point_group_measured_fraction_full 0.528
_diffrn_reflns_point_group_measured_fraction_max 0.524
_diffrn_reflns_theta_full 25.242
_diffrn_reflns_theta_max 27.525
_diffrn_reflns_theta_min 1.392
_diffrn_source 'sealed tube'
_exptl_absorpt_coefficient_mu 1.667
_exptl_absorpt_correction_T_max 0.7456
_exptl_absorpt_correction_T_min 0.6200
_exptl_absorpt_correction_type multi-scan
_exptl_absorpt_process_details 'TWINABS v2012/1'
_exptl_crystal_colour colourless
_exptl_crystal_density_diffrn 1.454
_exptl_crystal_description plate
_exptl_crystal_F_000 1742
_exptl_crystal_size_max 0.32
_exptl_crystal_size_mid 0.22
_exptl_crystal_size_min 0.06
_refine_diff_density_max 1.128
_refine_diff_density_min -1.377
_refine_diff_density_rms 0.142
_refine_ls_extinction_method none
_refine_ls_goodness_of_fit_ref 1.033
_refine_ls_hydrogen_treatment constr
_refine_ls_matrix_type full
_refine_ls_number_parameters 1040
_refine_ls_number_reflns 9446
_refine_ls_number_restraints 1298
_refine_ls_restrained_S_all 0.987
_refine_ls_R_factor_all 0.0624
_refine_ls_R_factor_gt 0.0581
_refine_ls_shift/su_max 0.001
_refine_ls_shift/su_mean 0.000
_refine_ls_structure_factor_coef Fsqd
_refine_ls_weighting_details 'w=1/[\s^2^(Fo^2^)+(0.1173P)^2^+3.2456P] where P=(Fo^2^+2Fc^2^)/3'
_refine_ls_weighting_scheme calc
_refine_ls_wR_factor_gt 0.1561
_refine_ls_wR_factor_ref 0.1586
_reflns_number_gt 8816
_reflns_number_total 9446
_reflns_threshold_expression 'I > 2\s(I)'
_cod_data_source_file c8dt03335h2.cif
_cod_data_source_block 40142
_cod_depositor_comments 'Adding full bibliography for 7047427--7047432.cif.'
_cod_database_code 7047428
_shelx_shelxl_version_number 2014/7

loop_
_space_group_symop_operation_xyz
'x, y, z'
'-x, y+1/2, -z'

loop_
_atom_site_label
_atom_site_type_symbol
_atom_site_fract_x
_atom_site_fract_y
_atom_site_fract_z
_atom_site_U_iso_or_equiv
_atom_site_adp_type
_atom_site_occupancy
_atom_site_site_symmetry_order
_atom_site_calc_flag
_atom_site_refinement_flags_posn
_atom_site_refinement_flags_adp
_atom_site_refinement_flags_occupancy
_atom_site_disorder_assembly
_atom_site_disorder_group
Eu1 Eu 0.46210(4) 0.49696(5) 0.24480(3) 0.02873(12) Uani 1 1 d . U . . .
Cu1 Cu 0.53003(13) 0.7538(3) 0.19153(8) 0.0562(6) Uani 1 1 d . U . . .
O1 O 0.6065(5) 0.4564(7) 0.2441(4) 0.0275(14) Uani 1 1 d . U . . .
O2 O 0.5358(6) 0.6879(7) 0.2631(3) 0.0257(14) Uani 1 1 d . U . . .
C1 C 0.6555(8) 0.5205(12) 0.2177(6) 0.036(2) Uani 1 1 d . U . . .
C2 C 0.6578(11) 0.488(2) 0.1619(7) 0.057(4) Uani 1 1 d . U . . .
H2 H 0.6252 0.4193 0.1438 0.075 Uiso 1 1 calc R . . . .
C3 C 0.7080(13) 0.5544(18) 0.1312(7) 0.058(4) Uani 1 1 d . U . . .
H3 H 0.7048 0.5339 0.0915 0.077 Uiso 1 1 calc R . . . .
C4 C 0.7623(9) 0.6500(15) 0.1582(6) 0.040(2) Uani 1 1 d . U . . .
C5 C 0.8152(11) 0.7166(18) 0.1278(7) 0.053(3) Uani 1 1 d . U . . .
H5 H 0.8113 0.6953 0.0881 0.070 Uiso 1 1 calc R . . . .
C6 C 0.8677(12) 0.8033(18) 0.1511(8) 0.057(4) Uani 1 1 d . U . . .
H6 H 0.9060 0.8405 0.1309 0.076 Uiso 1 1 calc R . . . .
C7 C 0.8661(12) 0.8416(17) 0.2085(8) 0.053(3) Uani 1 1 d . U . . .
H7 H 0.9041 0.9059 0.2266 0.070 Uiso 1 1 calc R . . . .
C8 C 0.8115(9) 0.7889(14) 0.2387(6) 0.043(3) Uani 1 1 d . U . . .
H8 H 0.8081 0.8212 0.2753 0.058 Uiso 1 1 calc R . . . .
C9 C 0.7611(8) 0.6882(13) 0.2157(5) 0.035(2) Uani 1 1 d . U . . .
C10 C 0.7060(7) 0.6211(10) 0.2449(6) 0.0268(17) Uani 1 1 d . U . . .
C11 C 0.6975(8) 0.6643(11) 0.3051(5) 0.028(2) Uani 1 1 d . U . . .
C12 C 0.7747(8) 0.6656(11) 0.3562(6) 0.028(2) Uani 1 1 d . U . . .
C13 C 0.8611(10) 0.6199(17) 0.3581(7) 0.051(3) Uani 1 1 d . U . . .
H13 H 0.8684 0.5749 0.3256 0.067 Uiso 1 1 calc R . . . .
C14 C 0.9347(10) 0.640(2) 0.4062(8) 0.061(4) Uani 1 1 d . U . . .
H14 H 0.9937 0.6154 0.4049 0.081 Uiso 1 1 calc R . . . .
C15 C 0.9250(13) 0.694(3) 0.4565(10) 0.104(11) Uani 1 1 d . U . . .
H15 H 0.9774 0.7077 0.4890 0.138 Uiso 1 1 calc R . . . .
C16 C 0.8401(11) 0.7284(18) 0.4603(7) 0.057(4) Uani 1 1 d . U . . .
H16 H 0.8336 0.7591 0.4965 0.075 Uiso 1 1 calc R . . . .
C17 C 0.7608(9) 0.7179(13) 0.4091(6) 0.036(3) Uani 1 1 d . U . . .
C18 C 0.6744(10) 0.7542(13) 0.4091(6) 0.032(2) Uani 1 1 d . U . . .
H18 H 0.6659 0.7886 0.4440 0.042 Uiso 1 1 calc R . . . .
C19 C 0.6018(9) 0.7421(11) 0.3610(5) 0.030(2) Uani 1 1 d . U . . .
H19 H 0.5425 0.7634 0.3629 0.039 Uiso 1 1 calc R . . . .
C20 C 0.6146(8) 0.6972(12) 0.3073(5) 0.030(2) Uani 1 1 d . U . . .
Cu2 Cu 0.58552(11) 0.37426(16) 0.38274(7) 0.0374(4) Uani 1 1 d . U . . .
O3 O 0.4108(6) 0.3173(8) 0.2537(3) 0.0327(17) Uani 1 1 d . U . . .
O4 O 0.4923(6) 0.4853(9) 0.3505(3) 0.0324(17) Uani 1 1 d . U . . .
C21 C 0.4272(9) 0.2400(10) 0.2980(5) 0.029(2) Uani 1 1 d . U . . .
C22 C 0.4715(9) 0.1332(10) 0.2912(5) 0.031(2) Uani 1 1 d . U . . .
H22 H 0.4863 0.1211 0.2550 0.042 Uiso 1 1 calc R . . . .
C23 C 0.4945(13) 0.0466(13) 0.3331(5) 0.047(3) Uani 1 1 d . U . . .
H23 H 0.5250 -0.0235 0.3268 0.062 Uiso 1 1 calc R . . . .
C24 C 0.4711(10) 0.0653(11) 0.3864(5) 0.037(3) Uani 1 1 d . U . . .
C25 C 0.4871(13) -0.0250(10) 0.4315(6) 0.047(4) Uani 1 1 d . U . . .
H25 H 0.5075 -0.1013 0.4238 0.063 Uiso 1 1 calc R . . . .
C26 C 0.4729(11) -0.002(2) 0.4858(5) 0.050(3) Uani 1 1 d . U . . .
H26 H 0.4871 -0.0609 0.5158 0.067 Uiso 1 1 calc R . . . .
C27 C 0.4391(10) 0.1043(13) 0.4970(5) 0.040(3) Uani 1 1 d . U . . .
H27 H 0.4310 0.1189 0.5350 0.054 Uiso 1 1 calc R . . . .
C28 C 0.4162(8) 0.1909(11) 0.4540(4) 0.029(2) Uani 1 1 d . U . . .
H28 H 0.3919 0.2640 0.4628 0.039 Uiso 1 1 calc R . . . .
C29 C 0.4285(8) 0.1734(11) 0.3957(5) 0.027(2) Uani 1 1 d . U . . .
C30 C 0.4073(8) 0.2629(11) 0.3514(4) 0.025(2) Uani 1 1 d . U . . .
C31 C 0.3631(9) 0.3761(11) 0.3594(5) 0.0260(19) Uani 1 1 d . U . . .
C32 C 0.2735(9) 0.3714(13) 0.3662(5) 0.032(2) Uani 1 1 d . U . . .
C33 C 0.2204(9) 0.2736(14) 0.3624(5) 0.037(2) Uani 1 1 d . U . . .
H33 H 0.2452 0.1999 0.3548 0.049 Uiso 1 1 calc R . . . .
C34 C 0.1305(10) 0.2724(19) 0.3690(6) 0.051(3) Uani 1 1 d . U . . .
H34 H 0.0975 0.2008 0.3687 0.067 Uiso 1 1 calc R . . . .
C35 C 0.0913(11) 0.3904(19) 0.3764(7) 0.053(3) Uani 1 1 d . U . . .
H35 H 0.0301 0.3970 0.3783 0.071 Uiso 1 1 calc R . . . .
C36 C 0.1414(9) 0.4824(17) 0.3803(6) 0.045(3) Uani 1 1 d . U . . .
H36 H 0.1175 0.5564 0.3883 0.060 Uiso 1 1 calc R . . . .
C37 C 0.2311(8) 0.4808(13) 0.3731(5) 0.035(2) Uani 1 1 d . U . . .
C38 C 0.2823(10) 0.5886(14) 0.3757(6) 0.039(3) Uani 1 1 d . U . . .
H38 H 0.2557 0.6616 0.3823 0.051 Uiso 1 1 calc R . . . .
C39 C 0.3670(11) 0.5885(12) 0.3691(6) 0.034(2) Uani 1 1 d . U . . .
H39 H 0.3988 0.6615 0.3707 0.045 Uiso 1 1 calc R . . . .
C40 C 0.4095(9) 0.4817(11) 0.3599(5) 0.030(2) Uani 1 1 d . U . . .
Cu3 Cu 0.22487(11) 0.52215(14) 0.22763(7) 0.0389(4) Uani 1 1 d . U . . .
O5 O 0.3273(5) 0.6096(8) 0.2322(3) 0.0310(16) Uani 1 1 d . U . . .
O6 O 0.4098(5) 0.5119(10) 0.1440(3) 0.0311(16) Uani 1 1 d . U . . .
C41 C 0.3238(7) 0.4961(16) 0.1124(4) 0.0300(18) Uani 1 1 d . U . . .
C42 C 0.2980(11) 0.3877(13) 0.0798(6) 0.040(3) Uani 1 1 d . U . . .
H42 H 0.3430 0.3284 0.0816 0.054 Uiso 1 1 calc R . . . .
C43 C 0.2101(11) 0.3679(14) 0.0462(7) 0.051(3) Uani 1 1 d . U . . .
H43 H 0.1947 0.2961 0.0245 0.068 Uiso 1 1 calc R . . . .
C44 C 0.1416(10) 0.4560(13) 0.0440(7) 0.045(3) Uani 1 1 d . U . . .
C45 C 0.0453(12) 0.4360(19) 0.0112(8) 0.062(4) Uani 1 1 d . U . . .
H45 H 0.0271 0.3657 -0.0114 0.082 Uiso 1 1 calc R . . . .
C46 C -0.0165(10) 0.519(2) 0.0138(7) 0.062(4) Uani 1 1 d . U . . .
H46 H -0.0782 0.5052 -0.0082 0.082 Uiso 1 1 calc R . . . .
C47 C 0.0025(10) 0.6260(19) 0.0465(7) 0.056(3) Uani 1 1 d . U . . .
H47 H -0.0440 0.6809 0.0481 0.075 Uiso 1 1 calc R . . . .
C48 C 0.0939(9) 0.6450(15) 0.0762(7) 0.046(3) Uani 1 1 d . U . . .
H48 H 0.1099 0.7154 0.0991 0.062 Uiso 1 1 calc R . . . .
C49 C 0.1660(9) 0.5639(12) 0.0744(6) 0.039(2) Uani 1 1 d . U . . .
C50 C 0.2582(9) 0.5872(11) 0.1062(5) 0.0294(19) Uani 1 1 d . U . . .
C51 C 0.2865(8) 0.7019(11) 0.1362(5) 0.028(2) Uani 1 1 d . U . . .
C52 C 0.2809(8) 0.8075(12) 0.1028(6) 0.031(2) Uani 1 1 d . U . . .
C53 C 0.2540(9) 0.8091(13) 0.0399(6) 0.036(3) Uani 1 1 d . U . . .
H53 H 0.2362 0.7363 0.0196 0.048 Uiso 1 1 calc R . . . .
C54 C 0.2523(10) 0.9087(14) 0.0073(7) 0.044(3) Uani 1 1 d . U . . .
H54 H 0.2345 0.9052 -0.0348 0.058 Uiso 1 1 calc R . . . .
C55 C 0.2789(10) 1.0230(12) 0.0386(7) 0.044(3) Uani 1 1 d . U . . .
H55 H 0.2798 1.0939 0.0170 0.058 Uiso 1 1 calc R . . . .
C56 C 0.3023(10) 1.0247(12) 0.0995(7) 0.045(3) Uani 1 1 d . U . . .
H56 H 0.3143 1.0986 0.1196 0.060 Uiso 1 1 calc R . . . .
C57 C 0.3087(9) 0.9201(12) 0.1329(6) 0.036(2) Uani 1 1 d . U . . .
C58 C 0.3367(9) 0.9225(12) 0.1951(6) 0.038(2) Uani 1 1 d . U . . .
H58 H 0.3510 0.9964 0.2150 0.050 Uiso 1 1 calc R . . . .
C59 C 0.3438(10) 0.8213(13) 0.2274(6) 0.039(2) Uani 1 1 d . U . . .
H59 H 0.3651 0.8255 0.2694 0.052 Uiso 1 1 calc R . . . .
C60 C 0.3198(8) 0.7075(12) 0.1994(6) 0.033(2) Uani 1 1 d . U . . .
N1 N 0.6805(9) 0.2699(14) 0.4163(5) 0.045(3) Uani 1 1 d . U . . .
N2 N 0.8076(15) 0.153(2) 0.4197(9) 0.092(6) Uani 1 1 d . U . . .
C61 C 0.6747(15) 0.2005(16) 0.4703(7) 0.064(4) Uani 1 1 d D U . . .
H61a H 0.6110 0.2004 0.4728 0.085 Uiso 1 1 calc R . . . .
H61b H 0.7142 0.2375 0.5068 0.085 Uiso 1 1 calc R . . . .
C62 C 0.7067(16) 0.0716(17) 0.4643(8) 0.072(4) Uani 1 1 d D U . . .
H62a H 0.7022 0.0238 0.4986 0.096 Uiso 1 1 calc R . . . .
H62b H 0.6668 0.0349 0.4278 0.096 Uiso 1 1 calc R . . . .
C63 C 0.7979(15) 0.073(2) 0.4617(8) 0.074(5) Uani 1 1 d . U . . .
H63a H 0.8391 0.0951 0.5010 0.098 Uiso 1 1 calc R . . . .
H63b H 0.8153 -0.0071 0.4516 0.098 Uiso 1 1 calc R . . . .
C64 C 0.9024(18) 0.135(3) 0.4013(11) 0.089(6) Uani 1 1 d . U . . .
H64a H 0.9345 0.2123 0.4032 0.118 Uiso 1 1 calc R . . . .
H64b H 0.9433 0.0797 0.4292 0.118 Uiso 1 1 calc R . . . .
C65 C 0.8804(14) 0.090(2) 0.3430(10) 0.070(5) Uani 1 1 d . U . . .
H65a H 0.8312 0.0298 0.3381 0.093 Uiso 1 1 calc R . . . .
H65b H 0.9347 0.0490 0.3372 0.093 Uiso 1 1 calc R . . . .
C66 C 0.8496(15) 0.184(2) 0.2965(10) 0.079(6) Uani 1 1 d D U . . .
H66a H 0.8413 0.1459 0.2573 0.105 Uiso 1 1 calc R . . . .
H66b H 0.8995 0.2423 0.3019 0.105 Uiso 1 1 calc R . . . .
C67 C 0.7609(19) 0.252(3) 0.2946(11) 0.111(9) Uani 1 1 d D U . . .
H67a H 0.7497 0.3095 0.2617 0.148 Uiso 1 1 calc R . . . .
H67b H 0.7098 0.1939 0.2844 0.148 Uiso 1 1 calc R . . . .
C68 C 0.756(2) 0.311(3) 0.3444(11) 0.093(7) Uani 1 1 d . U . . .
H68a H 0.7052 0.3686 0.3327 0.124 Uiso 1 1 calc R . . . .
H68b H 0.8134 0.3581 0.3591 0.124 Uiso 1 1 calc R . . . .
C69 C 0.7444(15) 0.241(2) 0.3933(8) 0.064(5) Uani 1 1 d . U . . .
N3 N 0.1115(8) 0.4578(10) 0.2143(5) 0.036(2) Uani 1 1 d . U . . .
N4 N -0.0011(8) 0.3198(14) 0.1561(6) 0.050(3) Uani 1 1 d . U . . .
C70 C 0.0330(10) 0.5291(18) 0.2190(7) 0.056(3) Uani 1 1 d . U . . .
H70a H 0.0518 0.5772 0.2556 0.074 Uiso 1 1 calc R . . . .
H70b H 0.0155 0.5845 0.1850 0.074 Uiso 1 1 calc R . . . .
C71 C -0.0471(10) 0.4582(17) 0.2199(7) 0.057(4) Uani 1 1 d . U . . .
H71a H -0.0980 0.5112 0.2216 0.076 Uiso 1 1 calc R . . . .
H71b H -0.0321 0.4068 0.2555 0.076 Uiso 1 1 calc R . . . .
C72 C -0.0759(12) 0.381(2) 0.1636(8) 0.067(4) Uani 1 1 d . U . . .
H72a H -0.1236 0.3244 0.1667 0.090 Uiso 1 1 calc R . . . .
H72b H -0.1019 0.4325 0.1286 0.090 Uiso 1 1 calc R . . . .
C73 C -0.0201(13) 0.2211(19) 0.1155(7) 0.060(4) Uani 1 1 d . U . . .
H73a H -0.0831 0.2300 0.0893 0.080 Uiso 1 1 calc R . . . .
H73b H 0.0217 0.2261 0.0903 0.080 Uiso 1 1 calc R . . . .
C74 C -0.0117(14) 0.104(2) 0.1413(7) 0.063(4) Uani 1 1 d . U . . .
H74a H -0.0477 0.0475 0.1118 0.083 Uiso 1 1 calc R . . . .
H74b H -0.0371 0.1048 0.1756 0.083 Uiso 1 1 calc R . . . .
C75 C 0.0922(15) 0.0623(18) 0.1625(8) 0.063(4) Uani 1 1 d . U . . .
H75a H 0.0959 -0.0160 0.1821 0.084 Uiso 1 1 calc R . . . .
H75b H 0.1156 0.0534 0.1276 0.084 Uiso 1 1 calc R . . . .
C76 C 0.1502(15) 0.1495(18) 0.2047(8) 0.064(4) Uani 1 1 d . U . . .
H76a H 0.2124 0.1155 0.2198 0.085 Uiso 1 1 calc R . . . .
H76b H 0.1252 0.1577 0.2390 0.085 Uiso 1 1 calc R . . . .
C77 C 0.1592(10) 0.2738(17) 0.1808(7) 0.049(3) Uani 1 1 d . U . . .
H77a H 0.2179 0.3086 0.2042 0.066 Uiso 1 1 calc R . . . .
H77b H 0.1615 0.2665 0.1393 0.066 Uiso 1 1 calc R . . . .
C78 C 0.0849(10) 0.3565(15) 0.1822(6) 0.041(2) Uani 1 1 d . U . . .
N5 N 0.5139(10) 0.7805(11) 0.1109(5) 0.026(3) Uani 0.45 1 d . U P A 1
N6 N 0.5315(8) 0.9163(10) 0.0390(5) 0.028(4) Uani 0.45 1 d G U P A 1
C79 C 0.4908(11) 0.6860(9) 0.0650(7) 0.033(4) Uani 0.45 1 d G U P A 1
H79a H 0.4241 0.6857 0.0459 0.043 Uiso 0.45 1 calc R . P A 1
H79b H 0.5081 0.6077 0.0840 0.043 Uiso 0.45 1 calc R . P A 1
C80 C 0.5402(12) 0.7056(11) 0.0187(6) 0.037(5) Uani 0.45 1 d G U P A 1
H80a H 0.6070 0.7003 0.0371 0.049 Uiso 0.45 1 calc R . P A 1
H80b H 0.5224 0.6436 -0.0122 0.049 Uiso 0.45 1 calc R . P A 1
C81 C 0.5161(12) 0.8255(13) -0.0086(4) 0.039(6) Uani 0.45 1 d G U P A 1
H81a H 0.5545 0.8436 -0.0351 0.052 Uiso 0.45 1 calc R . P A 1
H81b H 0.4513 0.8266 -0.0325 0.052 Uiso 0.45 1 calc R . P A 1
C82 C 0.5332(14) 1.0393(11) 0.0199(7) 0.049(6) Uani 0.45 1 d DG U P A 1
H82a H 0.4952 1.0903 0.0377 0.065 Uiso 0.45 1 calc R . P A 1
H82b H 0.5107 1.0456 -0.0238 0.065 Uiso 0.45 1 calc R . P A 1
C86 C 0.5630(13) 0.9803(13) 0.1416(6) 0.044(5) Uani 0.45 1 d DG U P A 1
H86a H 0.5570 0.9464 0.1791 0.059 Uiso 0.45 1 calc R . P A 1
H86b H 0.5194 1.0473 0.1311 0.059 Uiso 0.45 1 calc R . P A 1
C87 C 0.5321(7) 0.8878(10) 0.0947(4) 0.031(4) Uani 0.45 1 d G U P A 1
C83 C 0.6353(17) 1.075(4) 0.0426(11) 0.061(8) Uani 0.45 1 d D U P A 1
H83a H 0.6718 1.0050 0.0371 0.082 Uiso 0.45 1 calc R . P A 1
H83b H 0.6461 1.1381 0.0163 0.082 Uiso 0.45 1 calc R . P A 1
C84 C 0.675(3) 1.117(4) 0.1071(10) 0.068(10) Uani 0.45 1 d D U P A 1
H84a H 0.7412 1.1305 0.1148 0.090 Uiso 0.45 1 calc R . P A 1
H84b H 0.6466 1.1949 0.1114 0.090 Uiso 0.45 1 calc R . P A 1
C85 C 0.6596(16) 1.032(3) 0.1545(12) 0.049(7) Uani 0.45 1 d D U P A 1
H85a H 0.7035 0.9658 0.1592 0.065 Uiso 0.45 1 calc R . P A 1
H85b H 0.6738 1.0750 0.1928 0.065 Uiso 0.45 1 calc R . P A 1
N5' N 0.5344(10) 0.8499(15) 0.1227(5) 0.044(4) Uani 0.55 1 d . U P A 2
N6' N 0.6281(8) 0.9493(11) 0.0742(5) 0.049(5) Uani 0.55 1 d G U P A 2
C79' C 0.4942(11) 0.7791(16) 0.0682(7) 0.064(8) Uani 0.55 1 d G U P A 2
H79a' H 0.4313 0.7549 0.0669 0.085 Uiso 0.55 1 calc R . P A 2
H79b' H 0.5309 0.7063 0.0691 0.085 Uiso 0.55 1 calc R . P A 2
C80' C 0.4920(11) 0.8500(19) 0.0136(5) 0.057(7) Uani 0.55 1 d G U P A 2
H80a' H 0.4671 0.8007 -0.0222 0.076 Uiso 0.55 1 calc R . P A 2
H80b' H 0.4519 0.9200 0.0109 0.076 Uiso 0.55 1 calc R . P A 2
C81' C 0.5868(12) 0.8894(17) 0.0165(5) 0.061(8) Uani 0.55 1 d G U P A 2
H81a' H 0.6244 0.8200 0.0126 0.081 Uiso 0.55 1 calc R . P A 2
H81b' H 0.5850 0.9449 -0.0164 0.081 Uiso 0.55 1 calc R . P A 2
C82' C 0.7105(10) 1.0184(16) 0.0781(8) 0.054(5) Uani 0.55 1 d DG U P A 2
H82a' H 0.7320 0.9963 0.0436 0.072 Uiso 0.55 1 calc R . P A 2
H82b' H 0.7578 0.9910 0.1139 0.072 Uiso 0.55 1 calc R . P A 2
C86' C 0.6329(13) 1.0071(17) 0.1746(6) 0.058(6) Uani 0.55 1 d DG U P A 2
H86a' H 0.6987 0.9902 0.1926 0.077 Uiso 0.55 1 calc R . P A 2
H86b' H 0.6006 0.9868 0.2043 0.077 Uiso 0.55 1 calc R . P A 2
C87' C 0.5980(8) 0.9287(11) 0.1218(4) 0.045(5) Uani 0.55 1 d G U P A 2
C83' C 0.709(2) 1.1543(17) 0.0806(10) 0.053(6) Uani 0.55 1 d D U P A 2
H83a' H 0.6547 1.1857 0.0503 0.071 Uiso 0.55 1 calc R . P A 2
H83b' H 0.7646 1.1877 0.0731 0.071 Uiso 0.55 1 calc R . P A 2
C84' C 0.705(2) 1.187(3) 0.1430(10) 0.059(6) Uani 0.55 1 d D U P A 2
H84a' H 0.7064 1.2746 0.1465 0.079 Uiso 0.55 1 calc R . P A 2
H84b' H 0.7606 1.1561 0.1719 0.079 Uiso 0.55 1 calc R . P A 2
C85' C 0.6211(19) 1.141(2) 0.1610(14) 0.065(6) Uani 0.55 1 d D U P A 2
H85a' H 0.5647 1.1553 0.1283 0.086 Uiso 0.55 1 calc R . P A 2
H85b' H 0.6158 1.1848 0.1964 0.086 Uiso 0.55 1 calc R . P A 2
C88 C 0.1465(11) 0.9182(15) 0.4097(6) 0.051(5) Uani 0.5 1 d . U P . .
C89 C 0.0770(11) 0.8540(18) 0.3703(8) 0.051(5) Uani 0.5 1 d G U P . .
H89 H 0.0247 0.8302 0.3817 0.067 Uiso 0.5 1 calc R . P . .
C90 C 0.0843(13) 0.8249(18) 0.3143(7) 0.052(5) Uani 0.5 1 d G U P . .
H90 H 0.0370 0.7813 0.2875 0.069 Uiso 0.5 1 calc R . P . .
C91 C 0.1611(14) 0.8600(18) 0.2975(7) 0.055(6) Uani 0.5 1 d G U P . .
H91 H 0.1661 0.8402 0.2593 0.073 Uiso 0.5 1 calc R . P . .
C92 C 0.2306(12) 0.9241(19) 0.3369(9) 0.059(6) Uani 0.5 1 d G U P . .
H92 H 0.2829 0.9480 0.3255 0.078 Uiso 0.5 1 calc R . P . .
C93 C 0.2233(11) 0.9532(16) 0.3930(8) 0.052(5) Uani 0.5 1 d G U P . .
H93 H 0.2706 0.9969 0.4198 0.069 Uiso 0.5 1 calc R . P . .
C94 C 0.1384(19) 0.950(3) 0.4717(7) 0.080(9) Uani 0.5 1 d G U P . .
H94a H 0.0808 0.9191 0.4762 0.121 Uiso 0.5 1 calc R . P . .
H94b H 0.1897 0.9153 0.5020 0.121 Uiso 0.5 1 calc R . P . .
H94c H 0.1396 1.0367 0.4763 0.121 Uiso 0.5 1 calc R . P . .

loop_
_atom_site_aniso_label
_atom_site_aniso_U_11
_atom_site_aniso_U_22
_atom_site_aniso_U_33
_atom_site_aniso_U_23
_atom_site_aniso_U_13
_atom_site_aniso_U_12
Eu1 0.0253(2) 0.0253(2) 0.0329(2) 0.0018(3) 0.0039(2) 0.0010(3)
Cu1 0.0343(8) 0.0976(17) 0.0385(8) 0.0247(10) 0.0134(7) 0.0116(10)
O1 0.028(2) 0.0196(19) 0.034(2) -0.0085(17) 0.0069(17) 0.0050(16)
O2 0.027(3) 0.021(3) 0.029(3) 0.000(2) 0.008(2) 0.003(3)
C1 0.030(4) 0.033(5) 0.046(4) -0.006(3) 0.013(3) 0.008(3)
C2 0.051(7) 0.074(8) 0.047(5) -0.022(6) 0.018(5) 0.000(7)
C3 0.054(7) 0.080(7) 0.045(6) -0.020(5) 0.024(6) 0.003(6)
C4 0.027(5) 0.061(6) 0.035(5) -0.001(4) 0.014(4) 0.020(4)
C5 0.049(7) 0.074(8) 0.043(6) 0.004(5) 0.027(5) 0.013(6)
C6 0.054(8) 0.069(8) 0.063(7) 0.003(6) 0.039(6) 0.009(6)
C7 0.051(7) 0.054(7) 0.063(7) 0.005(6) 0.032(6) 0.000(6)
C8 0.040(6) 0.053(6) 0.043(5) -0.003(5) 0.021(5) 0.002(5)
C9 0.027(5) 0.051(5) 0.029(4) 0.000(4) 0.013(4) 0.009(4)
C10 0.021(4) 0.026(4) 0.034(4) 0.004(3) 0.009(3) 0.013(3)
C11 0.027(4) 0.026(5) 0.034(4) 0.002(3) 0.013(3) 0.004(3)
C12 0.021(4) 0.023(5) 0.039(4) 0.006(4) 0.008(3) 0.000(3)
C13 0.028(4) 0.072(9) 0.051(6) 0.005(6) 0.009(4) 0.019(5)
C14 0.029(5) 0.083(12) 0.063(6) 0.001(7) 0.002(5) 0.011(6)
C15 0.038(6) 0.18(3) 0.076(8) -0.043(13) -0.008(6) 0.026(8)
C16 0.043(5) 0.071(10) 0.048(6) -0.004(6) 0.001(5) 0.010(6)
C17 0.035(4) 0.036(6) 0.039(5) 0.006(4) 0.013(3) 0.000(4)
C18 0.038(5) 0.029(6) 0.031(5) -0.003(4) 0.015(4) -0.004(4)
C19 0.038(5) 0.019(5) 0.037(4) -0.004(4) 0.020(4) 0.001(4)
C20 0.025(4) 0.036(6) 0.032(4) -0.008(4) 0.011(3) 0.005(3)
Cu2 0.0324(7) 0.0434(9) 0.0341(7) -0.0085(7) 0.0056(6) 0.0028(7)
O3 0.043(4) 0.030(3) 0.025(3) -0.002(3) 0.008(3) -0.005(3)
O4 0.038(3) 0.021(4) 0.036(3) -0.006(3) 0.009(3) 0.003(3)
C21 0.048(6) 0.019(3) 0.021(3) -0.003(3) 0.011(3) 0.004(3)
C22 0.045(6) 0.023(4) 0.025(4) -0.011(3) 0.008(4) 0.000(4)
C23 0.074(9) 0.036(5) 0.031(4) 0.002(4) 0.018(5) 0.022(6)
C24 0.060(8) 0.025(5) 0.025(4) -0.001(3) 0.010(4) 0.017(5)
C25 0.091(11) 0.021(6) 0.030(4) 0.006(4) 0.017(5) 0.026(5)
C26 0.079(9) 0.044(5) 0.028(4) 0.001(5) 0.017(5) 0.029(7)
C27 0.052(8) 0.045(5) 0.023(4) 0.002(4) 0.008(4) 0.021(5)
C28 0.030(6) 0.038(5) 0.018(4) -0.004(3) 0.003(4) 0.011(4)
C29 0.032(5) 0.022(4) 0.024(4) -0.002(3) 0.005(3) 0.004(4)
C30 0.033(5) 0.026(4) 0.012(3) -0.004(3) 0.002(3) 0.000(3)
C31 0.030(4) 0.026(4) 0.018(4) 0.003(3) 0.000(3) 0.003(3)
C32 0.028(4) 0.040(5) 0.027(5) 0.002(4) 0.004(4) 0.009(3)
C33 0.030(5) 0.051(6) 0.025(5) 0.010(4) -0.001(4) 0.003(4)
C34 0.035(5) 0.071(7) 0.044(7) 0.004(6) 0.008(5) -0.003(5)
C35 0.036(6) 0.073(7) 0.049(7) 0.009(6) 0.011(5) 0.006(5)
C36 0.039(5) 0.058(7) 0.038(6) 0.007(6) 0.010(4) 0.011(4)
C37 0.034(4) 0.044(5) 0.024(4) 0.009(4) 0.004(3) 0.010(4)
C38 0.045(5) 0.038(5) 0.031(6) 0.010(4) 0.007(4) 0.016(4)
C39 0.041(5) 0.023(5) 0.036(6) 0.006(4) 0.008(5) 0.006(4)
C40 0.041(4) 0.024(4) 0.023(4) 0.000(3) 0.006(3) 0.005(3)
Cu3 0.0332(8) 0.0388(12) 0.0433(8) 0.0075(6) 0.0087(6) -0.0001(6)
O5 0.030(3) 0.034(3) 0.029(3) 0.010(3) 0.009(3) 0.009(3)
O6 0.029(3) 0.032(4) 0.032(3) 0.002(3) 0.009(2) 0.003(3)
C41 0.032(4) 0.031(4) 0.029(4) 0.010(4) 0.011(3) 0.002(4)
C42 0.052(6) 0.032(5) 0.038(5) 0.002(4) 0.014(4) -0.008(4)
C43 0.058(6) 0.041(6) 0.047(6) 0.010(5) 0.004(5) -0.016(4)
C44 0.042(5) 0.041(5) 0.046(6) 0.018(4) 0.005(4) -0.018(4)
C45 0.044(6) 0.080(8) 0.052(7) 0.015(6) -0.002(5) -0.024(5)
C46 0.039(5) 0.083(8) 0.054(7) 0.024(6) -0.001(5) -0.016(5)
C47 0.033(5) 0.083(8) 0.047(6) 0.033(6) 0.003(5) -0.004(5)
C48 0.029(5) 0.046(6) 0.061(7) 0.026(5) 0.008(4) -0.004(4)
C49 0.033(4) 0.037(5) 0.044(5) 0.024(4) 0.006(4) -0.009(3)
C50 0.029(4) 0.028(4) 0.032(4) 0.013(3) 0.009(3) 0.001(3)
C51 0.024(5) 0.030(4) 0.037(4) 0.008(3) 0.018(3) 0.008(3)
C52 0.031(5) 0.029(4) 0.035(4) 0.007(3) 0.016(4) 0.008(3)
C53 0.043(7) 0.035(5) 0.033(4) 0.006(4) 0.014(4) -0.005(4)
C54 0.045(7) 0.044(6) 0.045(6) 0.014(5) 0.017(5) -0.008(5)
C55 0.044(6) 0.031(6) 0.058(5) 0.015(4) 0.017(5) -0.003(4)
C56 0.044(6) 0.032(6) 0.060(5) 0.013(4) 0.015(5) 0.008(4)
C57 0.033(6) 0.030(4) 0.048(5) 0.003(3) 0.017(4) 0.003(4)
C58 0.034(6) 0.029(5) 0.051(5) 0.000(4) 0.014(4) 0.003(4)
C59 0.038(6) 0.040(5) 0.042(5) 0.006(4) 0.017(5) 0.008(4)
C60 0.029(5) 0.035(4) 0.039(4) 0.012(3) 0.016(3) 0.011(3)
N1 0.042(5) 0.059(7) 0.031(5) -0.006(4) 0.006(4) 0.010(5)
N2 0.100(9) 0.103(10) 0.084(9) 0.049(9) 0.043(8) 0.061(8)
C61 0.077(10) 0.082(8) 0.035(6) 0.007(6) 0.017(6) 0.022(7)
C62 0.088(9) 0.078(8) 0.044(8) 0.004(6) 0.007(7) 0.018(7)
C63 0.084(9) 0.085(10) 0.048(8) 0.027(8) 0.011(7) 0.032(7)
C64 0.091(9) 0.097(14) 0.084(9) 0.016(8) 0.034(7) 0.033(9)
C65 0.060(10) 0.073(10) 0.088(8) 0.017(7) 0.037(7) 0.029(8)
C66 0.093(13) 0.078(11) 0.076(9) 0.016(8) 0.037(8) 0.036(10)
C67 0.134(15) 0.136(17) 0.074(9) 0.033(9) 0.046(9) 0.084(14)
C68 0.118(16) 0.097(12) 0.083(9) 0.043(9) 0.059(11) 0.053(11)
C69 0.078(8) 0.070(10) 0.054(7) 0.019(7) 0.034(7) 0.038(8)
N3 0.034(4) 0.043(4) 0.031(4) 0.018(3) 0.009(3) 0.006(3)
N4 0.034(4) 0.067(6) 0.044(5) 0.020(4) 0.006(4) -0.001(4)
C70 0.043(5) 0.073(8) 0.047(7) 0.002(6) 0.008(5) 0.007(5)
C71 0.027(5) 0.095(9) 0.046(6) 0.006(6) 0.006(5) 0.000(6)
C72 0.032(5) 0.099(10) 0.059(7) -0.005(7) -0.007(5) 0.003(6)
C73 0.055(8) 0.071(7) 0.049(6) 0.013(5) 0.007(6) -0.008(5)
C74 0.077(8) 0.075(8) 0.042(7) 0.013(6) 0.026(6) -0.001(6)
C75 0.081(8) 0.055(7) 0.053(7) 0.001(6) 0.017(6) -0.003(6)
C76 0.074(9) 0.059(7) 0.055(7) -0.007(6) 0.014(7) 0.007(6)
C77 0.037(6) 0.063(6) 0.045(7) -0.009(5) 0.007(5) 0.008(5)
C78 0.034(4) 0.053(5) 0.039(6) 0.009(4) 0.013(4) 0.000(4)
N5 0.018(8) 0.032(7) 0.030(5) 0.015(5) 0.011(5) 0.014(5)
N6 0.029(10) 0.029(7) 0.027(6) 0.016(5) 0.008(6) 0.000(6)
C79 0.036(11) 0.031(8) 0.033(7) 0.015(6) 0.013(7) 0.012(7)
C80 0.041(13) 0.041(9) 0.035(9) 0.007(7) 0.019(10) 0.002(8)
C81 0.049(15) 0.040(8) 0.032(7) 0.007(6) 0.016(8) -0.007(7)
C82 0.076(14) 0.032(8) 0.033(10) 0.017(6) 0.008(9) -0.016(7)
C86 0.051(11) 0.044(10) 0.040(8) 0.007(7) 0.019(8) -0.002(8)
C87 0.030(10) 0.034(7) 0.030(6) 0.018(5) 0.012(6) 0.011(6)
C83 0.081(14) 0.071(17) 0.032(9) 0.008(9) 0.015(8) -0.036(12)
C84 0.089(18) 0.077(18) 0.038(10) 0.001(9) 0.018(9) -0.035(15)
C85 0.054(12) 0.061(17) 0.035(9) 0.003(9) 0.018(8) -0.009(10)
N5' 0.034(8) 0.060(9) 0.035(6) 0.003(6) 0.007(5) -0.009(7)
N6' 0.048(9) 0.056(11) 0.044(7) -0.010(6) 0.017(6) -0.020(8)
C79' 0.069(16) 0.076(13) 0.047(7) -0.005(7) 0.016(7) -0.033(13)
C80' 0.057(11) 0.065(16) 0.051(8) -0.004(8) 0.017(7) -0.028(11)
C81' 0.067(12) 0.075(18) 0.046(8) -0.013(9) 0.023(7) -0.036(13)
C82' 0.040(8) 0.052(10) 0.071(12) -0.001(8) 0.017(8) -0.015(7)
C86' 0.060(13) 0.065(10) 0.046(8) -0.013(8) 0.010(8) -0.020(10)
C87' 0.038(9) 0.057(9) 0.040(7) -0.005(6) 0.010(6) -0.011(8)
C83' 0.043(12) 0.052(10) 0.052(10) 0.000(8) -0.006(9) -0.012(8)
C84' 0.056(13) 0.056(11) 0.055(10) -0.003(8) -0.002(9) -0.012(10)
C85' 0.060(12) 0.063(11) 0.063(13) -0.015(9) 0.004(10) -0.021(9)
C88 0.047(8) 0.032(10) 0.066(8) 0.000(7) 0.003(6) 0.019(7)
C89 0.050(6) 0.050(6) 0.052(5) 0.001(2) 0.014(2) 0.001(2)
C90 0.056(10) 0.041(12) 0.051(8) 0.008(7) 0.006(6) 0.012(9)
C91 0.060(9) 0.040(12) 0.064(9) 0.007(8) 0.015(7) 0.015(8)
C92 0.058(9) 0.041(10) 0.073(9) -0.001(7) 0.013(6) 0.017(7)
C93 0.048(9) 0.027(9) 0.072(9) 0.002(8) 0.004(7) 0.018(7)
C94 0.09(2) 0.07(2) 0.075(10) -0.008(11) 0.017(11) 0.022(16)

loop_
_atom_type_symbol
_atom_type_description
_atom_type_scat_dispersion_real
_atom_type_scat_dispersion_imag
_atom_type_scat_source
C C 0.0033 0.0016 'International Tables Vol C Tables 4.2.6.8 and 6.1.1.4'
H H 0.0000 0.0000 'International Tables Vol C Tables 4.2.6.8 and 6.1.1.4'
Cu Cu 0.3201 1.2651 'International Tables Vol C Tables 4.2.6.8 and 6.1.1.4'
Eu Eu -0.1578 3.6682 'International Tables Vol C Tables 4.2.6.8 and 6.1.1.4'
N N 0.0061 0.0033 'International Tables Vol C Tables 4.2.6.8 and 6.1.1.4'
O O 0.0106 0.0060 'International Tables Vol C Tables 4.2.6.8 and 6.1.1.4'

loop_
_geom_angle_atom_site_label_1
_geom_angle_atom_site_label_2
_geom_angle_atom_site_label_3
_geom_angle
O1 Eu1 Cu1 76.8(2)
O1 Eu1 O2 77.0(3)
O1 Eu1 C1 19.6(3)
O1 Eu1 O4 95.5(3)
O1 Eu1 C21 95.1(3)
O1 Eu1 C40 120.1(3)
O1 Eu1 O5 157.8(3)
O1 Eu1 O6 93.5(3)
O1 Eu1 C41 111.4(3)
O1 Eu1 C60 136.2(3)
O2 Eu1 Cu1 30.40(18)
O2 Eu1 C1 63.4(3)
O2 Eu1 C21 147.6(3)
O2 Eu1 C40 96.8(3)
O2 Eu1 C41 108.6(3)
O2 Eu1 C60 68.5(3)
C1 Eu1 Cu1 57.7(2)
C1 Eu1 C21 114.2(3)
C1 Eu1 C41 101.2(3)
O3 Eu1 Cu1 164.4(2)
O3 Eu1 O1 100.9(3)
O3 Eu1 O2 164.7(3)
O3 Eu1 C1 117.9(3)
O3 Eu1 O4 79.6(3)
O3 Eu1 C21 17.2(3)
O3 Eu1 C40 70.9(3)
O3 Eu1 O5 100.7(3)
O3 Eu1 O6 97.9(3)
O3 Eu1 C41 86.3(4)
O3 Eu1 C60 119.3(3)
O4 Eu1 Cu1 115.9(2)
O4 Eu1 O2 85.5(3)
O4 Eu1 C1 107.1(3)
O4 Eu1 C21 63.7(3)
O4 Eu1 C40 25.3(3)
O4 Eu1 C41 151.6(3)
O4 Eu1 C60 107.5(3)
C21 Eu1 Cu1 171.9(2)
C40 Eu1 Cu1 123.9(2)
C40 Eu1 C1 132.3(3)
C40 Eu1 C21 59.6(3)
C40 Eu1 C41 126.4(3)
C40 Eu1 C60 90.8(3)
O5 Eu1 Cu1 81.0(2)
O5 Eu1 O2 83.6(3)
O5 Eu1 C1 138.5(3)
O5 Eu1 O4 93.6(3)
O5 Eu1 C21 107.1(3)
O5 Eu1 C40 72.6(3)
O5 Eu1 C41 64.8(3)
O5 Eu1 C60 22.0(3)
O6 Eu1 Cu1 67.1(3)
O6 Eu1 O2 97.3(3)
O6 Eu1 C1 81.8(3)
O6 Eu1 O4 171.0(3)
O6 Eu1 C21 114.7(3)
O6 Eu1 C40 145.8(3)
O6 Eu1 O5 78.2(3)
O6 Eu1 C41 19.7(3)
O6 Eu1 C60 66.0(3)
C41 Eu1 Cu1 80.4(3)
C41 Eu1 C21 103.6(4)
C60 Eu1 Cu1 59.8(2)
C60 Eu1 C1 116.7(3)
C60 Eu1 C21 128.3(3)
C60 Eu1 C41 58.8(4)
O2 Cu1 Eu1 42.1(3)
O2 Cu1 N5 164.6(5)
O2 Cu1 N5' 169.6(5)
N5 Cu1 Eu1 122.8(4)
N5' Cu1 Eu1 148.3(4)
C1 O1 Eu1 125.4(7)
Cu1 O2 Eu1 107.5(4)
C20 O2 Eu1 118.3(7)
C20 O2 Cu1 118.6(8)
O1 C1 Eu1 35.1(5)
O1 C1 C2 118.4(14)
O1 C1 C10 122.4(11)
C2 C1 Eu1 116.3(10)
C2 C1 C10 119.2(15)
C10 C1 Eu1 113.0(7)
C1 C2 C3 120.8(19)
C4 C3 C2 121.0(14)
C3 C4 C5 121.4(14)
C3 C4 C9 120.0(14)
C9 C4 C5 118.4(15)
C6 C5 C4 123.8(15)
C5 C6 C7 117.3(16)
C8 C7 C6 122.3(17)
C7 C8 C9 120.1(14)
C4 C9 C10 117.4(13)
C8 C9 C4 117.5(13)
C8 C9 C10 125.1(11)
C1 C10 C9 121.3(11)
C1 C10 C11 119.5(10)
C9 C10 C11 119.1(11)
C12 C11 C10 121.0(10)
C20 C11 C10 116.9(10)
C20 C11 C12 122.1(11)
C11 C12 C17 116.3(11)
C13 C12 C11 124.5(12)
C13 C12 C17 119.2(12)
C14 C13 C12 120.7(15)
C13 C14 C15 121.3(15)
C14 C15 C16 121.0(17)
C15 C16 C17 120.0(16)
C12 C17 C16 117.2(13)
C18 C17 C12 119.6(13)
C18 C17 C16 123.2(14)
C19 C18 C17 121.8(13)
C18 C19 C20 119.6(12)
O2 C20 C19 113.2(10)
C11 C20 O2 126.6(11)
C11 C20 C19 120.2(12)
O4 Cu2 Eu1 39.4(2)
N1 Cu2 Eu1 141.7(4)
N1 Cu2 O4 177.6(6)
C21 O3 Eu1 133.3(7)
Cu2 O4 Eu1 110.8(4)
C40 O4 Eu1 105.1(6)
C40 O4 Cu2 123.4(8)
O3 C21 Eu1 29.5(5)
O3 C21 C22 117.4(10)
O3 C21 C30 123.0(10)
C22 C21 Eu1 125.3(8)
C30 C21 Eu1 106.4(8)
C30 C21 C22 119.5(11)
C23 C22 C21 124.2(11)
C22 C23 C24 117.3(12)
C23 C24 C25 121.1(11)
C23 C24 C29 120.2(11)
C29 C24 C25 118.7(11)
C26 C25 C24 120.6(13)
C27 C26 C25 121.0(14)
C26 C27 C28 120.8(11)
C27 C28 C29 121.6(11)
C24 C29 C28 116.6(11)
C30 C29 C24 120.9(10)
C30 C29 C28 122.3(10)
C21 C30 C29 117.8(11)
C21 C30 C31 119.8(10)
C29 C30 C31 122.4(9)
C32 C31 C30 118.0(12)
C40 C31 C30 119.5(11)
C40 C31 C32 122.5(12)
C31 C32 C37 117.6(13)
C33 C32 C31 126.8(13)
C33 C32 C37 115.4(12)
C32 C33 C34 125.2(16)
C33 C34 C35 115.9(17)
C36 C35 C34 118.8(14)
C35 C36 C37 123.8(17)
C32 C37 C36 120.5(15)
C32 C37 C38 118.6(12)
C36 C37 C38 120.9(14)
C39 C38 C37 121.6(13)
C38 C39 C40 121.0(14)
O4 C40 Eu1 49.7(5)
O4 C40 C31 121.8(11)
O4 C40 C39 119.6(12)
C31 C40 Eu1 107.8(7)
C31 C40 C39 118.6(12)
C39 C40 Eu1 109.7(8)
O5 Cu3 Eu1 37.3(3)
N3 Cu3 Eu1 151.6(4)
N3 Cu3 O5 169.2(4)
Cu3 O5 Eu1 114.7(4)
C60 O5 Eu1 116.5(7)
C60 O5 Cu3 118.8(7)
C41 O6 Eu1 124.8(6)
O6 C41 Eu1 35.5(4)
O6 C41 C42 119.4(13)
O6 C41 C50 121.4(14)
C42 C41 Eu1 121.5(9)
C50 C41 Eu1 110.3(8)
C50 C41 C42 119.0(11)
C43 C42 C41 121.5(15)
C42 C43 C44 119.6(15)
C43 C44 C45 121.6(16)
C49 C44 C43 119.7(13)
C49 C44 C45 118.7(16)
C46 C45 C44 118.6(18)
C45 C46 C47 125.5(15)
C48 C47 C46 115.3(18)
C47 C48 C49 123.7(18)
C44 C49 C48 118.0(13)
C44 C49 C50 120.6(14)
C50 C49 C48 121.2(13)
C41 C50 C49 119.1(12)
C41 C50 C51 119.0(11)
C49 C50 C51 121.8(12)
C52 C51 C50 120.4(10)
C52 C51 C60 119.3(12)
C60 C51 C50 120.3(11)
C51 C52 C53 123.0(12)
C51 C52 C57 119.9(11)
C53 C52 C57 117.0(12)
C54 C53 C52 123.7(14)
C53 C54 C55 118.6(13)
C56 C55 C54 118.9(12)
C55 C56 C57 121.8(14)
C56 C57 C52 119.7(12)
C56 C57 C58 121.2(13)
C58 C57 C52 119.0(12)
C59 C58 C57 121.3(13)
C58 C59 C60 121.5(12)
O5 C60 Eu1 41.5(5)
O5 C60 C51 120.9(12)
O5 C60 C59 120.2(11)
C51 C60 Eu1 108.8(8)
C51 C60 C59 119.0(12)
C59 C60 Eu1 116.6(8)
C61 N1 Cu2 117.3(10)
C69 N1 Cu2 125.1(12)
C69 N1 C61 117.1(15)
C63 N2 C64 113.0(17)
C63 N2 C69 125.5(19)
C69 N2 C64 121.4(18)
N1 C61 C62 108.2(13)
C63 C62 C61 109(2)
N2 C63 C62 110.3(17)
C65 C64 N2 108(2)
C64 C65 C66 113(2)
C65 C66 C67 117.5(17)
C68 C67 C66 118(2)
C67 C68 C69 117(3)
N1 C69 N2 120.2(17)
N1 C69 C68 118.5(18)
N2 C69 C68 120.8(18)
C70 N3 Cu3 121.6(10)
C78 N3 Cu3 123.1(10)
C78 N3 C70 112.2(12)
C72 N4 C73 116.9(14)
C78 N4 C72 121.3(16)
C78 N4 C73 121.7(15)
C71 C70 N3 113.8(15)
C70 C71 C72 109.2(14)
N4 C72 C71 110.3(13)
C74 C73 N4 116.7(14)
C73 C74 C75 111.5(17)
C76 C75 C74 111.2(17)
C75 C76 C77 117.1(15)
C78 C77 C76 114.9(14)
N3 C78 C77 115.5(13)
N4 C78 N3 127.3(14)
N4 C78 C77 116.9(15)
C79 N5 Cu1 123.9(7)
C87 N5 Cu1 117.6(7)
C87 N5 C79 118.2
C82 N6 C81 115.7
C87 N6 C81 121.7
C87 N6 C82 122.0
N5 C79 C80 110.9
C81 C80 C79 109.3
N6 C81 C80 109.3
N6 C82 C83 104.0(17)
C87 C86 C85 119.8(15)
N5 C87 N6 123.7
N5 C87 C86 118.3
N6 C87 C86 117.7
C84 C83 C82 119(3)
C85 C84 C83 115(3)
C86 C85 C84 115(2)
C79' N5' Cu1 108.2(7)
C87' N5' Cu1 125.6(7)
C87' N5' C79' 118.2
C82' N6' C81' 115.7
C87' N6' C81' 121.7
C87' N6' C82' 122.1
N5' C79' C80' 110.9
C81' C80' C79' 109.3
N6' C81' C80' 109.3
N6' C82' C83' 120.8(14)
C87' C86' C85' 114.4(14)
N5' C87' N6' 123.7
N5' C87' C86' 118.3
N6' C87' C86' 117.7
C82' C83' C84' 106(2)
C83' C84' C85' 116(2)
C84' C85' C86' 109(2)
C89 C88 C94 120.0
C93 C88 C89 120.0
C93 C88 C94 120.0
C90 C89 C88 120.0
C89 C90 C91 120.0
C92 C91 C90 120.0
C91 C92 C93 120.0
C88 C93 C92 120.0

loop_
_geom_bond_atom_site_label_1
_geom_bond_atom_site_label_2
_geom_bond_distance
Eu1 Cu1 3.429(3)
Eu1 O1 2.256(8)
Eu1 O2 2.410(8)
Eu1 C1 3.202(12)
Eu1 O3 2.202(9)
Eu1 O4 2.400(8)
Eu1 C21 3.258(12)
Eu1 C40 3.041(12)
Eu1 O5 2.362(8)
Eu1 O6 2.284(7)
Eu1 C41 3.229(10)
Eu1 C60 3.189(12)
Cu1 O2 1.820(8)
Cu1 N5 1.868(10)
Cu1 N5' 1.965(12)
O1 C1 1.315(16)
O2 C20 1.351(14)
C1 C2 1.375(19)
C1 C10 1.417(18)
C2 C3 1.41(3)
C3 C4 1.40(2)
C4 C5 1.43(2)
C4 C9 1.423(17)
C5 C6 1.28(3)
C6 C7 1.42(2)
C7 C8 1.37(2)
C8 C9 1.39(2)
C9 C10 1.444(17)
C10 C11 1.537(16)
C11 C12 1.425(17)
C11 C20 1.334(16)
C12 C13 1.403(19)
C12 C17 1.447(19)
C13 C14 1.37(2)
C14 C15 1.38(3)
C15 C16 1.38(3)
C16 C17 1.45(2)
C17 C18 1.38(2)
C18 C19 1.347(19)
C19 C20 1.426(16)
Cu2 O4 1.885(9)
Cu2 N1 1.859(14)
O3 C21 1.327(14)
O4 C40 1.344(15)
C21 C22 1.412(16)
C21 C30 1.400(14)
C22 C23 1.360(18)
C23 C24 1.416(18)
C24 C25 1.440(17)
C24 C29 1.427(16)
C25 C26 1.380(17)
C26 C27 1.36(2)
C27 C28 1.378(17)
C28 C29 1.450(15)
C29 C30 1.420(16)
C30 C31 1.479(17)
C31 C32 1.422(19)
C31 C40 1.383(18)
C32 C33 1.36(2)
C32 C37 1.422(19)
C33 C34 1.424(19)
C34 C35 1.49(3)
C35 C36 1.28(3)
C36 C37 1.427(18)
C37 C38 1.44(2)
C38 C39 1.34(2)
C39 C40 1.413(18)
Cu3 O5 1.825(9)
Cu3 N3 1.820(12)
O5 C60 1.334(15)
O6 C41 1.324(13)
C41 C42 1.44(2)
C41 C50 1.413(19)
C42 C43 1.37(2)
C43 C44 1.43(2)
C44 C45 1.47(2)
C44 C49 1.41(2)
C45 C46 1.34(3)
C46 C47 1.41(3)
C47 C48 1.39(2)
C48 C49 1.44(2)
C49 C50 1.418(18)
C50 C51 1.477(18)
C51 C52 1.415(17)
C51 C60 1.429(18)
C52 C53 1.418(18)
C52 C57 1.457(19)
C53 C54 1.36(2)
C54 C55 1.48(2)
C55 C56 1.38(2)
C56 C57 1.404(19)
C57 C58 1.41(2)
C58 C59 1.36(2)
C59 C60 1.44(2)
N1 C61 1.52(2)
N1 C69 1.29(2)
N2 C63 1.38(3)
N2 C64 1.64(3)
N2 C69 1.40(2)
C61 C62 1.552(10)
C62 C63 1.41(3)
C64 C65 1.41(3)
C65 C66 1.50(3)
C66 C67 1.545(10)
C67 C68 1.37(4)
C68 C69 1.45(3)
N3 C70 1.47(2)
N3 C78 1.37(2)
N4 C72 1.39(2)
N4 C73 1.44(3)
N4 C78 1.346(19)
C70 C71 1.47(2)
C71 C72 1.54(2)
C73 C74 1.44(3)
C74 C75 1.59(3)
C75 C76 1.50(3)
C76 C77 1.53(3)
C77 C78 1.47(2)
N5 C79 1.4864
N5 C87 1.3204
N6 C81 1.4860
N6 C82 1.4599
N6 C87 1.3460
C79 C80 1.5066
C80 C81 1.4970
C82 C83 1.549(10)
C86 C87 1.4941
C86 C85 1.533(10)
C83 C84 1.544(10)
C84 C85 1.537(10)
N5' C79' 1.4863
N5' C87' 1.3204
N6' C81' 1.4864
N6' C82' 1.4600
N6' C87' 1.3457
C79' C80' 1.5064
C80' C81' 1.4969
C82' C83' 1.533(10)
C86' C87' 1.4939
C86' C85' 1.548(10)
C83' C84' 1.533(10)
C84' C85' 1.543(10)
C88 C89 1.3949
C88 C93 1.3949
C88 C94 1.5413
C89 C90 1.3947
C90 C91 1.3953
C91 C92 1.3950
C92 C93 1.3951
